data_4347692
loop_
_publ_author_name
'Sobota, Piotr'
'Utko, J\'ozef'
'Lis, Tadeusz'
'John, \/Lukasz'
'Petrus, Rafa\/l'
'Dr\;ag-Jarz\;abek, Anna'

_publ_section_title
;
 Unexpected Reactions between Ziegler-Natta Catalyst Components and
 Structural Characterization of Resulting Intermediates.
;
_journal_issue 9
_journal_name_full 'Inorganic chemistry'
_journal_page_first 4636
_journal_page_last 4642
_journal_paper_doi 10.1021/acs.inorgchem.6b00489
_journal_volume 55
_journal_year 2016
_chemical_formula_moiety 'C12 H28 Cl2 Mg O4'
_chemical_formula_sum 'C12 H28 Cl2 Mg O4'
_chemical_formula_weight 331.55
_space_group_crystal_system monoclinic
_space_group_IT_number 14
_space_group_name_Hall '-P 2yn'
_space_group_name_H-M_alt 'P 1 21/n 1'
_atom_sites_solution_hydrogens mixed
_audit_creation_method SHELXL-2014/7
_cell_angle_alpha 90
_cell_angle_beta 96.50(3)
_cell_angle_gamma 90
_cell_formula_units_Z 4
_cell_length_a 6.192(3)
_cell_length_b 16.614(4)
_cell_length_c 16.832(5)
_cell_measurement_reflns_used 6057
_cell_measurement_temperature 100(2)
_cell_measurement_theta_max 30.9265
_cell_measurement_theta_min 2.7323
_cell_volume 1720.4(11)
_computing_cell_refinement 'CrysAlis PRO (Agilent, 2011)'
_computing_data_collection 'CrysAlis PRO (Agilent, 2011)'
_computing_data_reduction 'CrysAlis PRO (Agilent, 2011)'
_computing_molecular_graphics 'DIAMOND  (Brandenburg, 2007)'
_computing_publication_material 'SHELXL-2014/7 (Sheldrick, 2014)'
_computing_structure_refinement 'SHELXL-2014/7 (Sheldrick, 2014)'
_computing_structure_solution 'SHELXS-2014/7 (Sheldrick, 2014)'
_diffrn_ambient_temperature 100(2)
_diffrn_measured_fraction_theta_full 0.999
_diffrn_measured_fraction_theta_max 0.922
_diffrn_measurement_device_type 'Xcalibur, Ruby'
_diffrn_measurement_method \w
_diffrn_radiation_type MoK\a
_diffrn_radiation_wavelength 0.71073
_diffrn_reflns_av_R_equivalents 0.0219
_diffrn_reflns_av_unetI/netI 0.0260
_diffrn_reflns_Laue_measured_fraction_full 0.999
_diffrn_reflns_Laue_measured_fraction_max 0.922
_diffrn_reflns_limit_h_max 5
_diffrn_reflns_limit_h_min -8
_diffrn_reflns_limit_k_max 21
_diffrn_reflns_limit_k_min -23
_diffrn_reflns_limit_l_max 23
_diffrn_reflns_limit_l_min -23
_diffrn_reflns_number 13649
_diffrn_reflns_point_group_measured_fraction_full 0.999
_diffrn_reflns_point_group_measured_fraction_max 0.922
_diffrn_reflns_theta_full 25.500
_diffrn_reflns_theta_max 30.995
_diffrn_reflns_theta_min 2.738
_diffrn_source 'Enhance (Mo) X-ray Source'
_exptl_absorpt_coefficient_mu 0.420
_exptl_absorpt_correction_T_max 0.953
_exptl_absorpt_correction_T_min 0.873
_exptl_absorpt_correction_type analytical
_exptl_absorpt_process_details
;
CrysAlisPro, Agilent Technologies,
Version 1.171.36.28 (release 01-02-2013 CrysAlis171 .NET)
(compiled Feb  1 2013,16:14:44)
Analytical numeric absorption correction using a multifaceted crystal
model based on expressions derived by R.C. Clark & J.S. Reid.
(Clark, R. C. & Reid, J. S. (1995). Acta Cryst. A51, 887-897)
;
_exptl_crystal_colour colourless
_exptl_crystal_density_diffrn 1.280
_exptl_crystal_description needle
_exptl_crystal_F_000 712
_exptl_crystal_size_max 0.480
_exptl_crystal_size_mid 0.170
_exptl_crystal_size_min 0.130
_refine_diff_density_max 0.768
_refine_diff_density_min -0.313
_refine_diff_density_rms 0.054
_refine_ls_extinction_method none
_refine_ls_goodness_of_fit_ref 1.062
_refine_ls_hydrogen_treatment constr
_refine_ls_matrix_type full
_refine_ls_number_parameters 174
_refine_ls_number_reflns 5032
_refine_ls_number_restraints 0
_refine_ls_restrained_S_all 1.062
_refine_ls_R_factor_all 0.0432
_refine_ls_R_factor_gt 0.0345
_refine_ls_shift/su_max 0.001
_refine_ls_shift/su_mean 0.000
_refine_ls_structure_factor_coef Fsqd
_refine_ls_weighting_details 'w=1/[\s^2^(Fo^2^)+(0.0326P)^2^+0.6897P] where P=(Fo^2^+2Fc^2^)/3'
_refine_ls_weighting_scheme calc
_refine_ls_wR_factor_gt 0.0773
_refine_ls_wR_factor_ref 0.0816
_reflns_Friedel_coverage 0.000
_reflns_number_gt 4369
_reflns_number_total 5032
_reflns_threshold_expression 'I > 2\s(I)'
_cod_data_source_file ic6b00489_si_002.cif
_cod_data_source_block 2
_cod_original_sg_symbol_H-M 'P 21/n'
_cod_database_code 4347692
_shelx_shelxl_version_number 2014/7
_shelx_space_group_comment
;
The symmetry employed for this shelxl refinement is uniquely defined
by the following loop, which should always be used as a source of
symmetry information in preference to the above space-group names.
They are only intended as comments.
;
_shelx_estimated_absorpt_t_min 0.824
_shelx_estimated_absorpt_t_max 0.947

loop_
_space_group_symop_operation_xyz
'x, y, z'
'-x+1/2, y+1/2, -z+1/2'
'-x, -y, -z'
'x-1/2, -y-1/2, z-1/2'

loop_
_atom_site_label
_atom_site_type_symbol
_atom_site_fract_x
_atom_site_fract_y
_atom_site_fract_z
_atom_site_U_iso_or_equiv
_atom_site_adp_type
_atom_site_occupancy
_atom_site_site_symmetry_order
_atom_site_calc_flag
_atom_site_refinement_flags_posn
_atom_site_refinement_flags_adp
Mg1 Mg 0.49972(6) 0.48941(3) 0.21900(2) 0.01384(9) Uani 1 1 d . .
Cl1 Cl 0.76859(4) 0.41142(2) 0.15459(2) 0.01831(7) Uani 1 1 d . .
Cl2 Cl 0.23158(4) 0.56890(2) 0.28347(2) 0.02076(8) Uani 1 1 d . .
O1 O 0.39626(13) 0.54403(6) 0.10708(6) 0.01937(19) Uani 1 1 d . .
C11 C 0.1746(2) 0.56466(10) 0.07859(9) 0.0294(3) Uani 1 1 d . .
H11A H 0.0728 0.5424 0.1143 0.035 Uiso 1 1 calc R U
H11B H 0.1343 0.5439 0.0238 0.035 Uiso 1 1 calc R U
C12 C 0.1717(3) 0.65575(11) 0.07958(11) 0.0413(4) Uani 1 1 d . .
H12A H 0.1398 0.6763 0.1322 0.050 Uiso 1 1 calc R U
H12B H 0.0619 0.6771 0.0375 0.050 Uiso 1 1 calc R U
C13 C 0.4009(3) 0.67873(10) 0.06324(10) 0.0361(4) Uani 1 1 d . .
H13A H 0.4689 0.7155 0.1051 0.043 Uiso 1 1 calc R U
H13B H 0.3988 0.7053 0.0105 0.043 Uiso 1 1 calc R U
C14 C 0.5239(2) 0.59871(9) 0.06446(8) 0.0239(3) Uani 1 1 d . .
H14A H 0.5341 0.5792 0.0094 0.029 Uiso 1 1 calc R U
H14B H 0.6725 0.6045 0.0925 0.029 Uiso 1 1 calc R U
O2 O 0.60824(14) 0.43191(6) 0.32949(6) 0.0225(2) Uani 1 1 d . .
C21 C 0.8328(2) 0.41086(10) 0.35610(10) 0.0316(3) Uani 1 1 d . .
H21A H 0.9322 0.4542 0.3427 0.038 Uiso 1 1 calc R U
H21B H 0.8736 0.3603 0.3305 0.038 Uiso 1 1 calc R U
C22 C 0.8432(3) 0.40059(13) 0.44434(11) 0.0452(4) Uani 1 1 d . .
H22A H 0.8706 0.4526 0.4724 0.054 Uiso 1 1 calc R U
H22B H 0.9583 0.3619 0.4643 0.054 Uiso 1 1 calc R U
C23 C 0.6221(3) 0.36868(15) 0.45490(12) 0.0520(5) Uani 1 1 d . .
H23A H 0.5828 0.3813 0.5089 0.062 Uiso 1 1 calc R U
H23B H 0.6157 0.3097 0.4468 0.062 Uiso 1 1 calc R U
C24 C 0.4731(3) 0.41155(11) 0.39126(9) 0.0347(4) Uani 1 1 d . .
H24A H 0.3521 0.3760 0.3698 0.042 Uiso 1 1 calc R U
H24B H 0.4118 0.4607 0.4132 0.042 Uiso 1 1 calc R U
O3 O 0.26503(13) 0.40127(5) 0.20056(6) 0.01982(19) Uani 1 1 d . .
H3 H 0.1322 0.4125 0.1915 0.030 Uiso 1 1 d R U
C31 C 0.2926(2) 0.31539(8) 0.20008(9) 0.0219(3) Uani 1 1 d . .
H31A H 0.1964 0.2906 0.2364 0.026 Uiso 1 1 calc R U
H31B H 0.4446 0.3021 0.2206 0.026 Uiso 1 1 calc R U
C32 C 0.2415(2) 0.28054(9) 0.11821(10) 0.0309(3) Uani 1 1 d . .
H32A H 0.0903 0.2927 0.0981 0.046 Uiso 1 1 calc R U
H32B H 0.2620 0.2221 0.1206 0.046 Uiso 1 1 calc R U
H32C H 0.3386 0.3040 0.0823 0.046 Uiso 1 1 calc R U
O4 O 0.73457(13) 0.57817(5) 0.24281(5) 0.01664(18) Uani 1 1 d . .
H4 H 0.8656 0.5641 0.2465 0.025 Uiso 1 1 d R U
C41 C 0.7189(2) 0.65736(8) 0.27606(9) 0.0242(3) Uani 1 1 d . .
H41A H 0.5724 0.6796 0.2593 0.029 Uiso 1 1 calc R U
H41B H 0.8268 0.6931 0.2549 0.029 Uiso 1 1 calc R U
C42 C 0.7583(2) 0.65624(13) 0.36547(10) 0.0430(5) Uani 1 1 d . .
H42A H 0.6498 0.6218 0.3867 0.064 Uiso 1 1 calc R U
H42B H 0.7468 0.7111 0.3860 0.064 Uiso 1 1 calc R U
H42C H 0.9041 0.6351 0.3822 0.064 Uiso 1 1 calc R U

loop_
_atom_site_aniso_label
_atom_site_aniso_U_11
_atom_site_aniso_U_22
_atom_site_aniso_U_33
_atom_site_aniso_U_23
_atom_site_aniso_U_13
_atom_site_aniso_U_12
Mg1 0.00858(17) 0.0154(2) 0.0175(2) 0.00005(15) 0.00084(14) -0.00008(14)
Cl1 0.00998(12) 0.02102(15) 0.02391(15) -0.00394(11) 0.00190(10) 0.00105(10)
Cl2 0.00911(12) 0.02363(16) 0.02981(17) -0.00691(12) 0.00337(10) 0.00031(10)
O1 0.0130(4) 0.0208(5) 0.0236(5) 0.0056(4) -0.0009(3) -0.0006(3)
C11 0.0144(6) 0.0437(9) 0.0282(7) 0.0095(6) -0.0060(5) -0.0016(6)
C12 0.0402(9) 0.0444(10) 0.0400(9) 0.0187(8) 0.0078(7) 0.0231(8)
C13 0.0542(10) 0.0227(8) 0.0322(8) 0.0051(6) 0.0094(7) -0.0001(7)
C14 0.0197(6) 0.0297(7) 0.0222(6) 0.0071(5) 0.0022(5) -0.0038(5)
O2 0.0130(4) 0.0340(5) 0.0204(5) 0.0088(4) 0.0011(3) 0.0002(4)
C21 0.0165(6) 0.0433(9) 0.0331(8) 0.0167(7) -0.0053(5) -0.0009(6)
C22 0.0447(10) 0.0589(12) 0.0292(9) 0.0033(8) -0.0081(7) 0.0097(9)
C23 0.0522(11) 0.0720(15) 0.0328(9) 0.0252(9) 0.0091(8) 0.0040(10)
C24 0.0286(7) 0.0513(10) 0.0261(8) 0.0131(7) 0.0109(6) 0.0025(7)
O3 0.0095(4) 0.0150(4) 0.0343(5) -0.0005(4) -0.0005(3) 0.0004(3)
C31 0.0177(5) 0.0146(6) 0.0332(7) 0.0028(5) 0.0016(5) -0.0008(5)
C32 0.0291(7) 0.0242(7) 0.0402(9) -0.0070(6) 0.0080(6) 0.0004(6)
O4 0.0092(3) 0.0166(4) 0.0240(5) -0.0039(3) 0.0009(3) 0.0000(3)
C41 0.0147(5) 0.0176(6) 0.0402(8) -0.0070(6) 0.0018(5) -0.0012(5)
C42 0.0205(7) 0.0682(13) 0.0409(9) -0.0325(9) 0.0062(6) -0.0049(7)

loop_
_atom_type_symbol
_atom_type_description
_atom_type_scat_dispersion_real
_atom_type_scat_dispersion_imag
_atom_type_scat_source
C C 0.0033 0.0016 'International Tables Vol C Tables 4.2.6.8 and 6.1.1.4'
H H 0.0000 0.0000 'International Tables Vol C Tables 4.2.6.8 and 6.1.1.4'
O O 0.0106 0.0060 'International Tables Vol C Tables 4.2.6.8 and 6.1.1.4'
Cl Cl 0.1484 0.1585 'International Tables Vol C Tables 4.2.6.8 and 6.1.1.4'
Mg Mg 0.0486 0.0363 'International Tables Vol C Tables 4.2.6.8 and 6.1.1.4'

loop_
_geom_angle_atom_site_label_1
_geom_angle_atom_site_label_2
_geom_angle_atom_site_label_3
_geom_angle
O3 Mg1 O4 177.52(4)
O3 Mg1 O1 91.91(5)
O4 Mg1 O1 90.12(5)
O3 Mg1 O2 87.72(5)
O4 Mg1 O2 90.30(5)
O1 Mg1 O2 178.30(4)
O3 Mg1 Cl1 93.46(4)
O4 Mg1 Cl1 87.99(4)
O1 Mg1 Cl1 89.16(4)
O2 Mg1 Cl1 89.21(4)
O3 Mg1 Cl2 87.04(4)
O4 Mg1 Cl2 91.52(4)
O1 Mg1 Cl2 90.63(4)
O2 Mg1 Cl2 91.00(4)
Cl1 Mg1 Cl2 179.47(2)
C11 O1 C14 103.80(10)
C11 O1 Mg1 125.19(9)
C14 O1 Mg1 125.55(8)
O1 C11 C12 104.23(12)
O1 C11 H11A 110.9
C12 C11 H11A 110.9
O1 C11 H11B 110.9
C12 C11 H11B 110.9
H11A C11 H11B 108.9
C11 C12 C13 103.64(13)
C11 C12 H12A 111.0
C13 C12 H12A 111.0
C11 C12 H12B 111.0
C13 C12 H12B 111.0
H12A C12 H12B 109.0
C12 C13 C14 104.59(13)
C12 C13 H13A 110.8
C14 C13 H13A 110.8
C12 C13 H13B 110.8
C14 C13 H13B 110.8
H13A C13 H13B 108.9
O1 C14 C13 104.67(11)
O1 C14 H14A 110.8
C13 C14 H14A 110.8
O1 C14 H14B 110.8
C13 C14 H14B 110.8
H14A C14 H14B 108.9
C24 O2 C21 109.44(11)
C24 O2 Mg1 125.55(9)
C21 O2 Mg1 124.94(9)
O2 C21 C22 105.49(13)
O2 C21 H21A 110.6
C22 C21 H21A 110.6
O2 C21 H21B 110.6
C22 C21 H21B 110.6
H21A C21 H21B 108.8
C21 C22 C23 102.81(14)
C21 C22 H22A 111.2
C23 C22 H22A 111.2
C21 C22 H22B 111.2
C23 C22 H22B 111.2
H22A C22 H22B 109.1
C22 C23 C24 104.01(15)
C22 C23 H23A 111.0
C24 C23 H23A 111.0
C22 C23 H23B 111.0
C24 C23 H23B 111.0
H23A C23 H23B 109.0
O2 C24 C23 105.27(13)
O2 C24 H24A 110.7
C23 C24 H24A 110.7
O2 C24 H24B 110.7
C23 C24 H24B 110.7
H24A C24 H24B 108.8
C31 O3 Mg1 128.59(7)
C31 O3 H3 109.5
Mg1 O3 H3 121.9
O3 C31 C32 112.13(12)
O3 C31 H31A 109.2
C32 C31 H31A 109.2
O3 C31 H31B 109.2
C32 C31 H31B 109.2
H31A C31 H31B 107.9
C31 C32 H32A 109.5
C31 C32 H32B 109.5
H32A C32 H32B 109.5
C31 C32 H32C 109.5
H32A C32 H32C 109.5
H32B C32 H32C 109.5
C41 O4 Mg1 130.40(8)
C41 O4 H4 109.5
Mg1 O4 H4 117.8
O4 C41 C42 111.69(13)
O4 C41 H41A 109.3
C42 C41 H41A 109.3
O4 C41 H41B 109.3
C42 C41 H41B 109.3
H41A C41 H41B 107.9
C41 C42 H42A 109.5
C41 C42 H42B 109.5
H42A C42 H42B 109.5
C41 C42 H42C 109.5
H42A C42 H42C 109.5
H42B C42 H42C 109.5

loop_
_geom_bond_atom_site_label_1
_geom_bond_atom_site_label_2
_geom_bond_distance
Mg1 O3 2.0616(11)
Mg1 O4 2.0779(11)
Mg1 O1 2.1235(11)
Mg1 O2 2.1307(11)
Mg1 Cl1 2.4566(9)
Mg1 Cl2 2.4670(9)
O1 C11 1.4431(16)
O1 C14 1.4466(16)
C11 C12 1.514(2)
C11 H11A 0.9900
C11 H11B 0.9900
C12 C13 1.525(3)
C12 H12A 0.9900
C12 H12B 0.9900
C13 C14 1.531(2)
C13 H13A 0.9900
C13 H13B 0.9900
C14 H14A 0.9900
C14 H14B 0.9900
O2 C24 1.4465(17)
O2 C21 1.4542(17)
C21 C22 1.489(2)
C21 H21A 0.9900
C21 H21B 0.9900
C22 C23 1.497(3)
C22 H22A 0.9900
C22 H22B 0.9900
C23 C24 1.511(2)
C23 H23A 0.9900
C23 H23B 0.9900
C24 H24A 0.9900
C24 H24B 0.9900
O3 C31 1.4371(16)
O3 H3 0.8400
C31 C32 1.495(2)
C31 H31A 0.9900
C31 H31B 0.9900
C32 H32A 0.9800
C32 H32B 0.9800
C32 H32C 0.9800
O4 C41 1.4374(16)
O4 H4 0.8400
C41 C42 1.497(2)
C41 H41A 0.9900
C41 H41B 0.9900
C42 H42A 0.9800
C42 H42B 0.9800
C42 H42C 0.9800

loop_
_geom_hbond_atom_site_label_D
_geom_hbond_atom_site_label_H
_geom_hbond_atom_site_label_A
_geom_hbond_distance_DH
_geom_hbond_distance_HA
_geom_hbond_distance_DA
_geom_hbond_angle_DHA
_geom_hbond_site_symmetry_A
C14 H14B O4 0.99 2.55 3.1532(19) 118.9 .
O3 H3 Cl1 0.84 2.27 3.0883(17) 165.8 1_455
O4 H4 Cl2 0.84 2.28 3.0800(17) 158.6 1_655

loop_
_geom_torsion_atom_site_label_1
_geom_torsion_atom_site_label_2
_geom_torsion_atom_site_label_3
_geom_torsion_atom_site_label_4
_geom_torsion
C14 O1 C11 C12 -44.34(15)
Mg1 O1 C11 C12 110.59(12)
O1 C11 C12 C13 30.87(16)
C11 C12 C13 C14 -6.72(17)
C11 O1 C14 C13 39.59(14)
Mg1 O1 C14 C13 -115.22(11)
C12 C13 C14 O1 -19.50(16)
C24 O2 C21 C22 -16.98(18)
Mg1 O2 C21 C22 160.11(11)
O2 C21 C22 C23 32.51(19)
C21 C22 C23 C24 -35.6(2)
C21 O2 C24 C23 -5.59(19)
Mg1 O2 C24 C23 177.35(12)
C22 C23 C24 O2 25.8(2)
Mg1 O3 C31 C32 -110.28(12)
Mg1 O4 C41 C42 88.08(13)
